data_7200231
loop_
_publ_author_name
'Wan, Yong-Hong'
'Zheng, Xiang-Jun'
'Wang, Feng-Qin'
'Zhou, Xiao-Yu'
'Wang, Ke-Zhi'
'Jin, Lin-Pei'

_publ_section_title
;
 Water cluster supported architecture of lanthanide coordination
 polymers with pyrazinetricarboxylic acid
;
_journal_issue 2
_journal_name_full CrystEngComm
_journal_page_first 278
_journal_paper_doi 10.1039/b810964h
_journal_volume 11
_journal_year 2009
_chemical_formula_sum 'C7 H7 N2 O9 Yb'
_chemical_formula_weight 436.19
_chemical_name_systematic
;
?
;
_space_group_IT_number 62
_symmetry_cell_setting orthorhombic
_symmetry_space_group_name_Hall '-P 2ac 2n'
_symmetry_space_group_name_H-M 'P n m a'
_atom_sites_solution_hydrogens geom
_atom_sites_solution_primary direct
_atom_sites_solution_secondary difmap
_audit_creation_method SHELXL-97
_cell_angle_alpha 90.00
_cell_angle_beta 90.00
_cell_angle_gamma 90.00
_cell_formula_units_Z 4
_cell_length_a 9.5054(10)
_cell_length_b 6.5175(7)
_cell_length_c 17.0878(18)
_cell_measurement_reflns_used 3979
_cell_measurement_temperature 298(2)
_cell_measurement_theta_max 27.73
_cell_measurement_theta_min 2.38
_cell_volume 1058.61(19)
_computing_cell_refinement 'Bruker SMART'
_computing_data_collection 'Bruker SMART'
_computing_data_reduction 'Bruker SAINT'
_computing_molecular_graphics 'Bruker SHELXTL'
_computing_publication_material 'Bruker SHELXTL'
_computing_structure_refinement 'SHELXL-97 (Sheldrick, 1997)'
_computing_structure_solution 'SHELXS-97 (Sheldrick, 1990)'
_diffrn_ambient_temperature 298(2)
_diffrn_measured_fraction_theta_full 0.997
_diffrn_measured_fraction_theta_max 0.997
_diffrn_measurement_device_type 'CCD area detector'
_diffrn_measurement_method 'phi and omega scans'
_diffrn_radiation_monochromator graphite
_diffrn_radiation_source 'fine-focus sealed tube'
_diffrn_radiation_type MoK\a
_diffrn_radiation_wavelength 0.71073
_diffrn_reflns_av_R_equivalents 0.0333
_diffrn_reflns_av_sigmaI/netI 0.0269
_diffrn_reflns_limit_h_max 8
_diffrn_reflns_limit_h_min -12
_diffrn_reflns_limit_k_max 8
_diffrn_reflns_limit_k_min -8
_diffrn_reflns_limit_l_max 22
_diffrn_reflns_limit_l_min -21
_diffrn_reflns_number 6657
_diffrn_reflns_theta_full 27.78
_diffrn_reflns_theta_max 27.78
_diffrn_reflns_theta_min 2.38
_exptl_absorpt_coefficient_mu 8.886
_exptl_absorpt_correction_T_max 0.414
_exptl_absorpt_correction_T_min 0.223
_exptl_absorpt_correction_type multi-scan
_exptl_absorpt_process_details SADABS
_exptl_crystal_density_diffrn 2.737
_exptl_crystal_density_meas ?
_exptl_crystal_density_method 'not measured'
_exptl_crystal_F_000 820
_exptl_crystal_size_max 0.24
_exptl_crystal_size_mid 0.15
_exptl_crystal_size_min 0.10
_refine_diff_density_max 2.279
_refine_diff_density_min -2.186
_refine_diff_density_rms 0.250
_refine_ls_extinction_coef 0.0092(6)
_refine_ls_extinction_expression Fc^*^=kFc[1+0.001xFc^2^\l^3^/sin(2\q)]^-1/4^
_refine_ls_extinction_method SHELXL
_refine_ls_goodness_of_fit_ref 1.051
_refine_ls_hydrogen_treatment constr
_refine_ls_matrix_type full
_refine_ls_number_parameters 110
_refine_ls_number_reflns 1359
_refine_ls_number_restraints 0
_refine_ls_restrained_S_all 1.051
_refine_ls_R_factor_all 0.0284
_refine_ls_R_factor_gt 0.0269
_refine_ls_shift/su_max 0.001
_refine_ls_shift/su_mean 0.000
_refine_ls_structure_factor_coef Fsqd
_refine_ls_weighting_details 'calc w=1/[\s^2^(Fo^2^)+(0.0504P)^2^+1.4230P] where P=(Fo^2^+2Fc^2^)/3'
_refine_ls_weighting_scheme calc
_refine_ls_wR_factor_gt 0.0695
_refine_ls_wR_factor_ref 0.0704
_reflns_number_gt 1281
_reflns_number_total 1359
_reflns_threshold_expression >2sigma(I)
_cod_data_source_file b810964h.txt
_cod_data_source_block compound4
_cod_depositor_comments
;
The following automatic conversions were performed:
'_symmetry_cell_setting' value 'Orthorhombic' changed to 'orthorhombic'
according to '/home/saulius/struct/CIF-dictionaries/cif_core.dic'
dictionary named 'cif_core.dic' version 2.4.1 from
2010-06-29.

'_exptl_absorpt_correction_type' value 'MULTI-SCAN' changed
to 'multi-scan' according to
'/home/saulius/struct/CIF-dictionaries/cif_core.dic' dictionary named
'cif_core.dic' version 2.4.1 from 2010-06-29.

Automatic conversion script
Id: cif_fix_enum 1527 2010-12-29 10:47:43Z saulius 

The following automatic conversions were performed:

'_exptl_crystal_density_meas' value 'none' was changed to '?' - the
value is perceived as not measured.

Automatic conversion script
Id: cif_fix_values 3008 2015-01-20 13:52:24Z robertas 
;
_cod_original_sg_symbol_H-M Pnma
_cod_database_code 7200231

loop_
_symmetry_equiv_pos_as_xyz
'x, y, z'
'-x+1/2, -y, z+1/2'
'x+1/2, -y+1/2, -z+1/2'
'-x, y+1/2, -z'
'-x, -y, -z'
'x-1/2, y, -z-1/2'
'-x-1/2, y-1/2, z-1/2'
'x, -y-1/2, z'

loop_
_atom_site_label
_atom_site_type_symbol
_atom_site_fract_x
_atom_site_fract_y
_atom_site_fract_z
_atom_site_U_iso_or_equiv
_atom_site_adp_type
_atom_site_occupancy
_atom_site_symmetry_multiplicity
_atom_site_calc_flag
_atom_site_refinement_flags
_atom_site_disorder_assembly
_atom_site_disorder_group
Yb1 Yb 0.21920(2) 0.2500 0.379117(11) 0.01140(14) Uani 1 2 d S . .
O1 O 0.2522(5) 0.2500 0.5117(2) 0.0194(9) Uani 1 2 d S . .
O2 O 0.3868(6) 0.2500 0.61929(19) 0.0256(11) Uani 1 2 d S . .
O3 O 0.7108(4) 0.0805(6) 0.63248(18) 0.0255(8) Uani 1 1 d . . .
O4 O 0.5976(5) 0.2500 0.2293(2) 0.0374(13) Uani 1 2 d S . .
O5 O 0.3805(5) 0.2500 0.2746(2) 0.0214(9) Uani 1 2 d S . .
N1 N 0.4646(5) 0.2500 0.4192(2) 0.0117(8) Uani 1 2 d S . .
N2 N 0.7431(6) 0.2500 0.4624(3) 0.0203(10) Uani 1 2 d S . .
C1 C 0.3697(6) 0.2500 0.5481(3) 0.0156(10) Uani 1 2 d S . .
C2 C 0.4981(6) 0.2500 0.4952(3) 0.0117(10) Uani 1 2 d S . .
C3 C 0.6407(6) 0.2500 0.5162(3) 0.0147(10) Uani 1 2 d S . .
C4 C 0.6923(6) 0.2500 0.6000(3) 0.0128(10) Uani 1 2 d S . .
C5 C 0.7038(7) 0.2500 0.3866(3) 0.0193(13) Uani 1 2 d S . .
H5 H 0.7726 0.2500 0.3479 0.023 Uiso 1 2 calc SR . .
C6 C 0.5641(6) 0.2500 0.3653(3) 0.0147(10) Uani 1 2 d S . .
C7 C 0.5104(6) 0.2500 0.2829(3) 0.0168(11) Uani 1 2 d S . .
O6 O 0.0256(4) 0.0389(5) 0.41728(17) 0.0336(7) Uani 1 1 d . . .
H6A H 0.0473 -0.0710 0.4412 0.040 Uiso 1 1 d R . .
H6B H -0.0635 0.0448 0.4132 0.040 Uiso 1 1 d R . .
O7 O 0.1115(6) 0.2500 0.6799(3) 0.0453(14) Uani 1 2 d S . .
H7A H 0.1820 0.2500 0.6492 0.054 Uiso 1 2 d SR . .
H7B H 0.0291 0.2500 0.6604 0.054 Uiso 1 2 d SR . .

loop_
_atom_site_aniso_label
_atom_site_aniso_U_11
_atom_site_aniso_U_22
_atom_site_aniso_U_33
_atom_site_aniso_U_23
_atom_site_aniso_U_13
_atom_site_aniso_U_12
Yb1 0.00897(18) 0.01761(18) 0.00760(17) 0.000 -0.00138(7) 0.000
O1 0.0091(17) 0.039(2) 0.0103(17) 0.000 -0.0011(15) 0.000
O2 0.020(2) 0.049(3) 0.0073(17) 0.000 0.0005(14) 0.000
O3 0.036(2) 0.0199(18) 0.0203(14) 0.0037(12) -0.0077(12) 0.0007(13)
O4 0.016(2) 0.084(4) 0.0113(18) 0.000 0.0052(19) 0.000
O5 0.013(2) 0.039(2) 0.0129(16) 0.000 0.0007(15) 0.000
N1 0.010(2) 0.0133(17) 0.0122(18) 0.000 -0.0045(17) 0.000
N2 0.013(2) 0.032(3) 0.016(2) 0.000 -0.0027(19) 0.000
C1 0.010(3) 0.021(2) 0.016(2) 0.000 0.0004(19) 0.000
C2 0.014(3) 0.014(2) 0.0073(18) 0.000 -0.0003(18) 0.000
C3 0.017(3) 0.013(2) 0.014(2) 0.000 -0.003(2) 0.000
C4 0.011(2) 0.016(2) 0.011(2) 0.000 -0.002(2) 0.000
C5 0.013(3) 0.033(4) 0.012(3) 0.000 0.0005(19) 0.000
C6 0.013(3) 0.019(2) 0.012(2) 0.000 0.001(2) 0.000
C7 0.013(3) 0.028(3) 0.009(2) 0.000 0.003(2) 0.000
O6 0.0213(16) 0.0453(19) 0.0341(15) 0.0102(15) 0.0010(14) -0.0088(15)
O7 0.032(3) 0.073(4) 0.031(2) 0.000 0.003(2) 0.000

loop_
_atom_type_symbol
_atom_type_description
_atom_type_scat_dispersion_real
_atom_type_scat_dispersion_imag
_atom_type_scat_source
C C 0.0033 0.0016 'International Tables Vol C Tables 4.2.6.8 and 6.1.1.4'
H H 0.0000 0.0000 'International Tables Vol C Tables 4.2.6.8 and 6.1.1.4'
N N 0.0061 0.0033 'International Tables Vol C Tables 4.2.6.8 and 6.1.1.4'
O O 0.0106 0.0060 'International Tables Vol C Tables 4.2.6.8 and 6.1.1.4'
Yb Yb -0.3850 5.5486 'International Tables Vol C Tables 4.2.6.8 and 6.1.1.4'

loop_
_geom_angle_atom_site_label_1
_geom_angle_atom_site_label_2
_geom_angle_atom_site_label_3
_geom_angle
_geom_angle_site_symmetry_1
_geom_angle_site_symmetry_3
_geom_angle_publ_flag
O4 Yb1 O3 94.67(9) 6_556 4_656 ?
O4 Yb1 O3 94.67(9) 6_556 5_656 ?
O3 Yb1 O3 144.29(18) 4_656 5_656 ?
O4 Yb1 O1 155.91(17) 6_556 . ?
O3 Yb1 O1 92.66(9) 4_656 . ?
O3 Yb1 O1 92.66(9) 5_656 . ?
O4 Yb1 O5 72.64(16) 6_556 . ?
O3 Yb1 O5 75.05(9) 4_656 . ?
O3 Yb1 O5 75.05(9) 5_656 . ?
O1 Yb1 O5 131.46(15) . . ?
O4 Yb1 O6 79.84(13) 6_556 . ?
O3 Yb1 O6 143.00(13) 4_656 . ?
O3 Yb1 O6 72.66(13) 5_656 . ?
O1 Yb1 O6 80.52(12) . . ?
O5 Yb1 O6 135.16(10) . . ?
O4 Yb1 O6 79.84(13) 6_556 8_565 ?
O3 Yb1 O6 72.66(13) 4_656 8_565 ?
O3 Yb1 O6 143.00(13) 5_656 8_565 ?
O1 Yb1 O6 80.52(12) . 8_565 ?
O5 Yb1 O6 135.16(10) . 8_565 ?
O6 Yb1 O6 70.35(17) . 8_565 ?
O4 Yb1 N1 138.33(16) 6_556 . ?
O3 Yb1 N1 75.09(9) 4_656 . ?
O3 Yb1 N1 75.09(9) 5_656 . ?
O1 Yb1 N1 65.77(15) . . ?
O5 Yb1 N1 65.69(14) . . ?
O6 Yb1 N1 131.49(10) . . ?
O6 Yb1 N1 131.49(10) 8_565 . ?
C1 O1 Yb1 127.0(4) . . ?
C4 O3 Yb1 147.6(3) . 5_656 ?
C7 O4 Yb1 169.9(4) . 6_656 ?
C7 O5 Yb1 124.1(3) . . ?
C6 N1 C2 120.4(5) . . ?
C6 N1 Yb1 119.4(3) . . ?
C2 N1 Yb1 120.1(4) . . ?
C3 N2 C5 117.3(5) . . ?
O2 C1 O1 126.7(5) . . ?
O2 C1 C2 118.9(5) . . ?
O1 C1 C2 114.4(5) . . ?
N1 C2 C3 118.6(5) . . ?
N1 C2 C1 112.7(5) . . ?
C3 C2 C1 128.7(4) . . ?
N2 C3 C2 121.8(5) . . ?
N2 C3 C4 114.5(5) . . ?
C2 C3 C4 123.7(5) . . ?
O3 C4 O3 124.4(6) . 8_565 ?
O3 C4 C3 117.8(3) . . ?
O3 C4 C3 117.8(3) 8_565 . ?
N2 C5 C6 121.3(6) . . ?
N2 C5 H5 119.3 . . ?
C6 C5 H5 119.3 . . ?
N1 C6 C5 120.5(5) . . ?
N1 C6 C7 114.3(5) . . ?
C5 C6 C7 125.2(5) . . ?
O4 C7 O5 125.5(5) . . ?
O4 C7 C6 118.0(5) . . ?
O5 C7 C6 116.5(5) . . ?
Yb1 O6 H6A 115.4 . . ?
Yb1 O6 H6B 135.9 . . ?
H6A O6 H6B 108.6 . . ?
H7A O7 H7B 119.1 . . ?

loop_
_geom_bond_atom_site_label_1
_geom_bond_atom_site_label_2
_geom_bond_distance
_geom_bond_site_symmetry_2
_geom_bond_publ_flag
Yb1 O4 2.183(4) 6_556 ?
Yb1 O3 2.263(4) 4_656 ?
Yb1 O1 2.287(4) . ?
Yb1 O5 2.354(4) . ?
Yb1 O6 2.389(3) . ?
Yb1 N1 2.431(5) . ?
O1 C1 1.278(7) . ?
O2 C1 1.228(6) . ?
O3 C4 1.249(5) . ?
O4 C7 1.236(7) . ?
O5 C7 1.243(7) . ?
N1 C6 1.319(7) . ?
N1 C2 1.338(6) . ?
N2 C3 1.338(8) . ?
N2 C5 1.349(7) . ?
C1 C2 1.518(7) . ?
C2 C3 1.402(8) . ?
C3 C4 1.512(7) . ?
C4 O3 1.249(5) 8_565 ?
C5 C6 1.377(9) . ?
C5 H5 0.9300 . ?
C6 C7 1.497(7) . ?
O6 H6A 0.8500 . ?
O6 H6B 0.8500 . ?
O7 H7A 0.8501 . ?
O7 H7B 0.8501 . ?

loop_
_geom_torsion_atom_site_label_1
_geom_torsion_atom_site_label_2
_geom_torsion_atom_site_label_3
_geom_torsion_atom_site_label_4
_geom_torsion
_geom_torsion_site_symmetry_1
_geom_torsion_site_symmetry_2
_geom_torsion_site_symmetry_3
_geom_torsion_site_symmetry_4
_geom_torsion_publ_flag
O4 Yb1 O1 C1 180.000(1) 6_556 . . . ?
O3 Yb1 O1 C1 -72.34(9) 4_656 . . . ?
O3 Yb1 O1 C1 72.34(9) 5_656 . . . ?
O5 Yb1 O1 C1 0.000(1) . . . . ?
O6 Yb1 O1 C1 144.26(9) . . . . ?
O6 Yb1 O1 C1 -144.26(9) 8_565 . . . ?
N1 Yb1 O1 C1 0.000(1) . . . . ?
O4 Yb1 O5 C7 180.0 6_556 . . . ?
O3 Yb1 O5 C7 80.11(9) 4_656 . . . ?
O3 Yb1 O5 C7 -80.11(9) 5_656 . . . ?
O1 Yb1 O5 C7 0.0 . . . . ?
O6 Yb1 O5 C7 -125.22(14) . . . . ?
O6 Yb1 O5 C7 125.21(14) 8_565 . . . ?
N1 Yb1 O5 C7 0.0 . . . . ?
O4 Yb1 N1 C6 0.0 6_556 . . . ?
O3 Yb1 N1 C6 -80.06(9) 4_656 . . . ?
O3 Yb1 N1 C6 80.06(9) 5_656 . . . ?
O1 Yb1 N1 C6 180.0 . . . . ?
O5 Yb1 N1 C6 0.0 . . . . ?
O6 Yb1 N1 C6 129.74(13) . . . . ?
O6 Yb1 N1 C6 -129.74(13) 8_565 . . . ?
O4 Yb1 N1 C2 180.0 6_556 . . . ?
O3 Yb1 N1 C2 99.94(9) 4_656 . . . ?
O3 Yb1 N1 C2 -99.94(9) 5_656 . . . ?
O1 Yb1 N1 C2 0.0 . . . . ?
O5 Yb1 N1 C2 180.0 . . . . ?
O6 Yb1 N1 C2 -50.26(13) . . . . ?
O6 Yb1 N1 C2 50.26(13) 8_565 . . . ?
Yb1 O1 C1 O2 180.000(1) . . . . ?
Yb1 O1 C1 C2 0.000(2) . . . . ?
C6 N1 C2 C3 0.000(1) . . . . ?
Yb1 N1 C2 C3 180.0 . . . . ?
C6 N1 C2 C1 180.000(1) . . . . ?
Yb1 N1 C2 C1 0.000(1) . . . . ?
O2 C1 C2 N1 180.000(1) . . . . ?
O1 C1 C2 N1 0.000(1) . . . . ?
O2 C1 C2 C3 0.000(2) . . . . ?
O1 C1 C2 C3 180.000(1) . . . . ?
C5 N2 C3 C2 0.000(2) . . . . ?
C5 N2 C3 C4 180.000(1) . . . . ?
N1 C2 C3 N2 0.000(2) . . . . ?
C1 C2 C3 N2 180.000(1) . . . . ?
N1 C2 C3 C4 180.000(1) . . . . ?
C1 C2 C3 C4 0.000(2) . . . . ?
Yb1 O3 C4 O3 -145.1(4) 5_656 . . 8_565 ?
Yb1 O3 C4 C3 36.4(9) 5_656 . . . ?
N2 C3 C4 O3 -90.7(5) . . . . ?
C2 C3 C4 O3 89.3(5) . . . . ?
N2 C3 C4 O3 90.7(5) . . . 8_565 ?
C2 C3 C4 O3 -89.3(5) . . . 8_565 ?
C3 N2 C5 C6 0.000(1) . . . . ?
C2 N1 C6 C5 0.000(1) . . . . ?
Yb1 N1 C6 C5 180.0 . . . . ?
C2 N1 C6 C7 180.0 . . . . ?
Yb1 N1 C6 C7 0.0 . . . . ?
N2 C5 C6 N1 0.000(1) . . . . ?
N2 C5 C6 C7 180.000(1) . . . . ?
Yb1 O4 C7 O5 0.000(3) 6_656 . . . ?
Yb1 O4 C7 C6 180.000(3) 6_656 . . . ?
Yb1 O5 C7 O4 180.0 . . . . ?
Yb1 O5 C7 C6 0.0 . . . . ?
N1 C6 C7 O4 180.0 . . . . ?
C5 C6 C7 O4 0.000(1) . . . . ?
N1 C6 C7 O5 0.0 . . . . ?
C5 C6 C7 O5 180.0 . . . . ?
